data_2005481
loop_
_publ_author_name
'Tahir, M. N.'
'\"Ulk\"u, D.'
'M\"ovs\"umov, E. M.'

_publ_section_title
;
 Aquabis(<i>p</i>-nitrosalicylato-<i>O</i>,<i>O</i>')lead(II)
;
_journal_issue 10
_journal_name_full 'Acta Crystallographica Section C'
_journal_page_first 2436
_journal_page_last 2439
_journal_paper_doi 10.1107/S0108270196007123
_journal_volume 52
_journal_year 1996
_chemical_formula_iupac '[Pb (C7 H4 N O5)2 (H2 O)]'
_chemical_formula_moiety 'C14 H8 N2 O10 Pb , H2 O'
_chemical_formula_sum 'C14 H10 N2 O11 Pb'
_chemical_formula_weight 589.433
_space_group_IT_number 2
_symmetry_cell_setting triclinic
_symmetry_space_group_name_Hall '-P 1'
_symmetry_space_group_name_H-M 'P -1'
_atom_type_scat_source IntTabIV
_cell_angle_alpha 68.364(10)
_cell_angle_beta 86.482(12)
_cell_angle_gamma 78.770(11)
_cell_formula_units_Z 2
_cell_length_a 4.8797(11)
_cell_length_b 12.1550(10)
_cell_length_c 14.7338(16)
_cell_measurement_reflns_used 25
_cell_measurement_temperature 295
_cell_measurement_theta_max 18.12
_cell_measurement_theta_min 9.92
_cell_volume 796.7(2)
_computing_data_collection
;
CAD-4-Express (Enraf-Nonius, 1993)
;
_computing_data_reduction
;
MolEN (Fair, 1990)
;
_computing_molecular_graphics
;
MolEN version of ORTEP (Fair, 1990)
;
_computing_publication_material
;
MolEN (Fair, 1990)
;
_computing_structure_refinement
;
LSFM (Fair, 1990)
;
_computing_structure_solution
;
Simpel-MolEN (Fair, 1990)
;
_diffrn_measurement_device 'Enraf-Nonius CAD-4'
_diffrn_measurement_method '\w/2\q scans'
_diffrn_radiation_type MoK\a
_diffrn_radiation_wavelength 0.71073
_diffrn_reflns_av_R_equivalents 0.021
_diffrn_reflns_limit_h_max 6
_diffrn_reflns_limit_h_min 0
_diffrn_reflns_limit_k_max 15
_diffrn_reflns_limit_k_min -14
_diffrn_reflns_limit_l_max 18
_diffrn_reflns_limit_l_min -18
_diffrn_reflns_number 3610
_diffrn_reflns_theta_max 26.32
_diffrn_reflns_theta_min 2.34
_diffrn_standards_decay_% 0.9
_diffrn_standards_interval_time 120
_diffrn_standards_number 3
_exptl_absorpt_coefficient_mu 10.73
_exptl_absorpt_correction_T_max 0.98
_exptl_absorpt_correction_T_min 0.069
_exptl_absorpt_correction_type 'empirical via \y scans (MolEN; Fair, 1990)'
_exptl_crystal_colour orange
_exptl_crystal_density_diffrn 2.457
_exptl_crystal_density_meas ?
_exptl_crystal_description 'irregular shape'
_exptl_crystal_size_max 0.35
_exptl_crystal_size_mid 0.20
_exptl_crystal_size_min 0.1
_refine_diff_density_max 0.814
_refine_diff_density_min -1.025
_refine_ls_extinction_method none
_refine_ls_goodness_of_fit_obs 0.88
_refine_ls_hydrogen_treatment 'H atoms riding with U(H) = 1.3U~eq~(C/O)'
_refine_ls_number_parameters 253
_refine_ls_number_reflns 2395
_refine_ls_R_factor_obs 0.027
_refine_ls_shift/esd_max 0.0006
_refine_ls_structure_factor_coef F
_refine_ls_weighting_details 'w = [1/\s(F)^2^]'
_refine_ls_weighting_scheme calc
_refine_ls_wR_factor_obs 0.029
_reflns_number_observed 2725
_reflns_number_total 2822
_reflns_observed_criterion I>3\s(I)
_cod_data_source_file cf1064.cif
_cod_data_source_block pbpnosal
_cod_depositor_comments
;
The following automatic conversions were performed:

'_exptl_crystal_density_meas' value 'not measured' was changed to '?'
- the value is perceived as not measured.

Automatic conversion script
Id: cif_fix_values 3008 2015-01-20 13:52:24Z robertas 

The following automatic conversions were performed:

'_refine_ls_weighting_scheme' value 'w = [1/\s(F)^2^]' was changed to
'calc'. New tag '_refine_ls_weighting_details' was created. The value
of the new tag was set to 'w = [1/\s(F)^2^]'.

Automatic conversion script
Id: cif_fix_values 3143 2015-03-26 13:38:13Z robertas 
;
_cod_original_cell_volume 796.68(19)
_cod_database_code 2005481

loop_
_symmetry_equiv_pos_as_xyz
x,y,z
-x,-y,-z

loop_
_atom_site_aniso_label
_atom_site_aniso_U_11
_atom_site_aniso_U_22
_atom_site_aniso_U_33
_atom_site_aniso_U_12
_atom_site_aniso_U_13
_atom_site_aniso_U_23
_atom_site_aniso_type_symbol
Pb 0.03190(10) 0.02572(8) 0.02834(8) -0.00134(8) -0.00533(8) -0.01351(6) Pb
O1 0.032(2) 0.037(2) 0.038(2) 0.001(2) -0.006(2) -0.0250(10) O
O2 0.040(3) 0.036(2) 0.039(2) 0.005(2) -0.013(2) -0.0210(10) O
O3 0.070(4) 0.039(3) 0.071(3) 0.022(3) -0.024(3) -0.021(2) O
O4 0.067(3) 0.035(2) 0.064(3) -0.011(2) 0.008(3) -0.026(2) O
O5 0.058(3) 0.035(2) 0.037(2) 0.008(2) -0.024(2) -0.0230(10) O
O6 0.046(3) 0.046(2) 0.037(2) -0.017(2) -0.004(2) -0.0230(10) O
O7 0.043(3) 0.044(2) 0.036(2) 0.002(2) -0.003(2) -0.0230(10) O
O8 0.238(5) 0.193(3) 0.082(3) -0.183(3) 0.060(3) -0.088(2) O
O9 0.106(4) 0.123(3) 0.044(2) -0.071(3) 0.024(2) -0.054(2) O
O10 0.053(3) 0.047(2) 0.034(2) -0.030(2) 0.006(2) -0.0190(10) O
O11 0.032(2) 0.035(2) 0.036(2) -0.008(2) -0.006(2) -0.0160(10) O
N1 0.047(3) 0.024(2) 0.038(3) 0.002(2) 0.005(3) -0.011(2) N
N2 0.064(3) 0.047(2) 0.036(2) -0.032(2) 0.002(2) -0.023(2) N
C1 0.023(3) 0.030(3) 0.021(2) 0.000(2) -0.004(2) -0.011(2) C
C2 0.031(3) 0.027(3) 0.024(2) -0.006(2) 0.001(2) -0.009(2) C
C3 0.035(4) 0.027(3) 0.032(3) -0.001(3) 0.004(3) -0.016(2) C
C4 0.029(3) 0.025(3) 0.032(3) -0.002(2) 0.010(3) -0.012(2) C
C5 0.032(3) 0.036(3) 0.042(3) 0.001(3) -0.002(3) -0.022(2) C
C6 0.031(3) 0.035(3) 0.041(3) -0.002(3) 0.000(3) -0.023(2) C
C7 0.030(3) 0.028(3) 0.028(2) -0.006(2) 0.000(2) -0.015(2) C
C8 0.032(3) 0.029(3) 0.024(2) -0.002(3) -0.005(2) -0.010(2) C
C9 0.032(3) 0.028(3) 0.033(3) -0.004(2) -0.007(2) -0.016(2) C
C10 0.044(4) 0.036(3) 0.025(2) -0.015(3) 0.000(3) -0.013(2) C
C11 0.046(4) 0.038(3) 0.035(3) -0.007(3) -0.004(3) -0.021(2) C
C12 0.039(4) 0.042(3) 0.050(3) -0.017(3) 0.012(3) -0.025(2) C
C13 0.044(4) 0.040(3) 0.036(3) -0.012(3) 0.007(3) -0.019(2) C
C14 0.040(4) 0.030(3) 0.028(3) 0.004(3) -0.012(2) -0.014(2) C

loop_
_atom_site_label
_atom_site_fract_x
_atom_site_fract_y
_atom_site_fract_z
_atom_site_B_iso_or_equiv
_atom_site_thermal_displace_type
_atom_site_type_symbol
Pb 0.35950(6) 0.37081(2) 0.32420(2) 2.204(4) Beq Pb
O1 -0.0242(9) 0.5389(4) 0.3134(3) 2.61(9) Beq O
O2 0.2808(9) 0.5216(4) 0.4229(3) 2.9(1) Beq O
O3 -0.6471(12) 1.0940(5) 0.3274(4) 5.0(2) Beq O
O4 -0.3232(12) 1.0801(4) 0.4265(4) 4.2(1) Beq O
O5 0.2351(10) 0.6750(4) 0.5077(3) 3.3(1) Beq O
O6 0.2464(10) 0.3930(4) 0.1594(3) 3.1(1) Beq O
O7 -0.0837(10) 0.3143(4) 0.2579(3) 3.1(1) Beq O
O8 -0.3967(17) 0.0829(6) -0.0777(5) 11.2(2) Beq O
O9 -0.1169(13) 0.1690(5) -0.1737(4) 6.2(1) Beq O
O10 0.2542(9) 0.4056(4) -0.0190(3) 3.2(1) Beq O
O11 0.5198(9) 0.5505(4) 0.2170(3) 2.6(1) Beq O
N1 -0.4430(10) 1.0381(5) 0.3791(4) 3.0(1) Beq N
N2 -0.2222(13) 0.1432(5) -0.0970(4) 3.4(1) Beq N
C1 -0.0838(12) 0.6914(5) 0.3817(4) 2.0(1) Beq C
C2 0.0150(13) 0.7376(5) 0.4452(4) 2.2(1) Beq C
C3 -0.1037(14) 0.8509(5) 0.4460(4) 2.4(1) Beq C
C4 -0.3260(13) 0.9152(5) 0.3836(4) 2.3(1) Beq C
C5 -0.4377(14) 0.8732(6) 0.3210(5) 2.8(1) Beq C
C6 -0.3103(14) 0.7603(6) 0.3217(5) 2.7(1) Beq C
C7 0.0674(13) 0.5763(5) 0.3733(4) 2.1(1) Beq C
C8 -0.0238(13) 0.2860(5) 0.1061(4) 2.3(1) Beq C
C9 0.0793(13) 0.3239(5) 0.0119(4) 2.4(1) Beq C
C10 0.0125(14) 0.2768(6) -0.0546(4) 2.6(1) Beq C
C11 -0.1525(15) 0.1915(6) -0.0242(5) 3.0(1) Beq C
C12 -0.2603(15) 0.1489(6) 0.0688(5) 3.2(2) Beq C
C13 -0.1935(15) 0.2006(6) 0.1322(5) 3.0(2) Beq C
C14 0.0447(14) 0.3342(6) 0.1795(4) 2.6(1) Beq C
H3 -0.028 0.886 0.493 3.3 Beq H
H5 -0.611 0.924 0.276 3.7 Beq H
H5' 0.273 0.613 0.495 4.3 Beq H
H6 -0.389 0.726 0.275 3.6 Beq H
H10 0.088 0.305 -0.126 3.5 Beq H
H10' 0.303 0.420 0.031 4.1 Beq H
H12 -0.383 0.082 0.090 4.1 Beq H
H13 -0.276 0.174 0.203 4.0 Beq H
H111 0.661 0.552 0.243 3.4 Beq H
H112 0.541 0.561 0.155 3.4 Beq H

loop_
_geom_angle_atom_site_label_1
_geom_angle_atom_site_label_2
_geom_angle_atom_site_label_3
_geom_angle_site_symmetry_1
_geom_angle_site_symmetry_3
_geom_angle
_geom_angle_publ_flag
O1 Pb O2 . . 50.1(2) yes
O1 Pb O6 . . 89.10(10) yes
O1 Pb O7 . . 75.9(2) yes
O1 Pb O11 . . 74.20(10) yes
O2 Pb O6 . . 133.9(2) yes
O2 Pb O7 . . 120.9(2) yes
O2 Pb O11 . . 74.6(2) yes
O6 Pb O7 . . 50.5(2) yes
O6 Pb O11 . . 73.9(2) yes
O1 Pb O5 . 2_666 110.50(10) yes
O2 Pb O5 . 2_666 60.70(10) yes
O6 Pb O5 . 2_666 153.9(2) no
O7 Pb O5 . 2_666 149.1(2) no
O11 Pb O5 . 2_666 94.50(10) yes
O1 Pb O7 . 1_655 142.9(2) no
O2 Pb O7 . 1_655 116.6(2) no
O6 Pb O7 . 1_655 81.3(2) yes
O7 Pb O7 . 1_655 121.2(2) yes
O11 Pb O7 . 1_655 68.7(2) yes
O5 Pb O7 2_666 1_655 72.6(2) yes
Pb O1 C7 . . 99.2(3) yes
C2 O5 H5' . . 100.5(5) no
Pb O6 C14 . . 98.5(4) yes
C9 O10 H10' . . 108.6(5) no
Pb O11 H111 . . 105.2(3) no
Pb O11 H112 . . 118.2(4) no
H111 O11 H112 . . 113.8(5) no
O3 N1 O4 . . 123.5(6) no
O3 N1 C4 . . 118.9(7) no
O4 N1 C4 . . 117.6(5) no
O8 N2 O9 . . 120.8(8) no
O8 N2 C11 . . 118.6(6) no
O9 N2 C11 . . 120.6(7) no
C2 C1 C6 . . 118.1(6) no
C2 C1 C7 . . 120.5(5) no
C6 C1 C7 . . 121.2(6) no
O5 C2 C1 . . 122.0(6) no
O5 C2 C3 . . 116.6(6) no
C1 C2 C3 . . 121.4(5) no
C2 C3 C4 . . 117.5(7) no
C2 C3 H3 . . 121.2(6) no
C4 C3 H3 . . 121.3(6) no
N1 C4 C3 . . 118.2(7) no
N1 C4 C5 . . 117.8(5) no
C3 C4 C5 . . 123.8(6) no
C4 C5 C6 . . 116.7(6) no
C4 C5 H5 . . 121.6(6) no
C6 C5 H5 . . 121.6(8) no
C1 C6 C5 . . 122.5(7) no
C1 C6 H6 . . 118.8(6) no
C5 C6 H6 . . 118.8(6) no
O1 C7 O2 . . 121.7(6) yes
O1 C7 C1 . . 118.7(5) no
O2 C7 C1 . . 119.6(6) no
C9 C8 C13 . . 118.9(7) no
C9 C8 C14 . . 121.7(6) no
C13 C8 C14 . . 119.4(5) no
O10 C9 C8 . . 122.6(7) no
O10 C9 C10 . . 117.1(5) no
C8 C9 C10 . . 120.3(6) no
C9 C10 C11 . . 118.2(6) no
C9 C10 H10 . . 121.1(7) no
C11 C10 H10 . . 120.7(7) no
N2 C11 C10 . . 117.1(6) no
N2 C11 C12 . . 118.4(7) no
C10 C11 C12 . . 124.5(8) no
C11 C12 C13 . . 115.3(7) no
C11 C12 H12 . . 122.5(8) no
C13 C12 H12 . . 122.2(6) no
C8 C13 C12 . . 122.8(6) no
C8 C13 H13 . . 118.6(7) no
C12 C13 H13 . . 118.6(7) no
O6 C14 O7 . . 122.3(7) yes
O6 C14 C8 . . 117.0(5) no
O7 C14 C8 . . 120.7(6) no

loop_
_geom_bond_atom_site_label_1
_geom_bond_atom_site_label_2
_geom_bond_site_symmetry_2
_geom_bond_distance
_geom_bond_publ_flag
Pb O1 . 2.452(4) yes
Pb O2 . 2.691(4) yes
Pb O5 2_666 3.084(5) yes
Pb O6 . 2.428(5) yes
Pb O7 . 2.727(5) yes
Pb O7 1_655 2.872(5) yes
Pb O11 . 2.419(4) yes
O1 C7 . 1.269(9) yes
O2 C7 . 1.235(7) yes
O3 N1 . 1.217(8) no
O4 N1 . 1.230(10) no
O5 C2 . 1.367(7) no
O5 H5' . 0.827(5) no
O6 C14 . 1.284(9) yes
O7 C14 . 1.246(7) yes
O8 N2 . 1.180(10) no
O9 N2 . 1.171(8) no
O10 C9 . 1.367(8) no
O10 H10' . 0.873(5) no
O11 H111 . 0.822(5) no
O11 H112 . 0.878(4) no
N1 C4 . 1.470(9) no
N2 C11 . 1.480(10) no
C1 C2 . 1.400(10) no
C1 C6 . 1.385(8) no
C1 C7 . 1.493(9) no
C2 C3 . 1.390(9) no
C3 C4 . 1.377(8) no
C3 H3 . 1.050(8) no
C4 C5 . 1.390(10) no
C5 C6 . 1.390(10) no
C5 H5 . 1.050(6) no
C6 H6 . 1.050(8) no
C8 C9 . 1.387(8) no
C8 C13 . 1.380(10) no
C8 C14 . 1.490(10) no
C9 C10 . 1.390(10) no
C10 C11 . 1.360(10) no
C10 H10 . 1.050(6) no
C11 C12 . 1.385(9) no
C12 C13 . 1.390(10) no
C12 H12 . 1.050(8) no
C13 H13 . 1.050(7) no

loop_
_geom_torsion_atom_site_label_1
_geom_torsion_atom_site_label_2
_geom_torsion_atom_site_label_3
_geom_torsion_atom_site_label_4
_geom_torsion
_geom_torsion_publ_flag
O6 Pb O1 C7 -153.27(0.36) no
O11 Pb O1 C7 -79.72(0.36) no
O1 Pb O6 C14 -81.88(0.41) no
O11 Pb O6 C14 -155.63(0.43) no
O1 Pb O11 H111 120.46(0.38) no
O1 Pb O11 H112 -111.14(0.41) no
O6 Pb O11 H111 -145.80(0.40) no
O6 Pb O11 H112 -17.39(0.38) no
Pb O1 C7 O2 -6.3(6) yes
Pb O1 C7 C1 172.04(0.45) no
H5' O5 C2 C1 -0.29(0.75) no
H5' O5 C2 C3 -179.03(0.54) no
Pb O6 C14 O7 19.3(7) yes
Pb O6 C14 C8 -158.34(0.49) no
H10' O10 C9 C8 7.68(0.87) no
H10' O10 C9 C10 -170.66(0.57) no
O3 N1 C4 C3 -176.86(0.62) no
O3 N1 C4 C5 6.27(0.91) no
O4 N1 C4 C3 4.92(0.88) no
O4 N1 C4 C5 -171.94(0.61) no
O8 N2 C11 C10 -169.00(0.72) no
O8 N2 C11 C12 10.25(1.03) no
O9 N2 C11 C10 7.26(1.02) no
O9 N2 C11 C12 -173.49(0.70) no
C6 C1 C2 O5 179.19(0.56) no
C6 C1 C2 C3 -2.13(0.91) no
C7 C1 C2 O5 -6.07(0.89) no
C7 C1 C2 C3 172.62(0.57) no
C2 C1 C6 C5 1.24(0.95) no
C2 C1 C6 H6 -178.73(0.56) no
C7 C1 C6 C5 -173.47(0.60) no
C7 C1 C6 H6 6.56(0.94) no
C2 C1 C7 O1 -178.28(0.55) no
C2 C1 C7 O2 0.07(0.92) no
C6 C1 C7 O1 -3.70(0.88) no
C6 C1 C7 O2 174.65(0.58) no
O5 C2 C3 C4 -179.89(0.56) no
O5 C2 C3 H3 -0.52(0.93) no
C1 C2 C3 C4 1.35(0.93) no
C1 C2 C3 H3 -179.27(0.58) no
C2 C3 C4 N1 -176.30(0.56) no
C2 C3 C4 C5 0.36(0.99) no
H3 C3 C4 N1 4.32(0.96) no
H3 C3 C4 C5 -179.02(0.62) no
N1 C4 C5 C6 175.47(0.58) no
N1 C4 C5 H5 -4.89(0.99) no
C3 C4 C5 C6 -1.20(1.00) no
C3 C4 C5 H5 178.43(0.62) no
C4 C5 C6 C1 0.36(0.98) no
C4 C5 C6 H6 -179.67(0.60) no
H5 C5 C6 C1 -179.28(0.61) no
H5 C5 C6 H6 0.69(1.05) no
C13 C8 C9 O10 -178.23(0.63) no
C13 C8 C9 C10 0.05(0.96) no
C14 C8 C9 O10 1.40(1.01) no
C14 C8 C9 C10 179.69(0.63) no
C9 C8 C13 C12 1.54(1.08) no
C9 C8 C13 H13 -178.05(0.64) no
C14 C8 C13 C12 -178.11(0.67) no
C14 C8 C13 H13 2.30(1.04) no
C9 C8 C14 O6 -13.91(0.96) no
C9 C8 C14 O7 168.38(0.64) no
C13 C8 C14 O6 165.73(0.63) no
C13 C8 C14 O7 -11.98(1.00) no
O10 C9 C10 C11 177.39(0.62) no
O10 C9 C10 H10 -2.18(1.00) no
C8 C9 C10 C11 -0.99(1.02) no
C8 C9 C10 H10 179.44(0.63) no
C9 C10 C11 N2 179.63(0.61) no
C9 C10 C11 C12 0.43(1.12) no
H10 C10 C11 N2 -0.80(1.04) no
H10 C10 C11 C12 -179.98(0.29) no
N2 C11 C12 C13 -178.15(0.64) no
N2 C11 C12 H12 2.23(1.12) no
C10 C11 C12 C13 1.04(1.12) no
C10 C11 C12 H12 -178.58(0.70) no
C11 C12 C13 C8 -2.03(1.09) no
C11 C12 C13 H13 177.57(0.67) no
H12 C12 C13 C8 177.59(0.69) no
H12 C12 C13 H13 -2.82(1.18) no
